data_1527620
loop_
_publ_author_name
'Katryniok, D.'
'Mootz, D.'
'Kniep, R.'

_publ_section_title
;
 Zur Kenntnis der Verbindung H2 Te I6 (H2 O)8
;
_journal_name_full 'Zeitschrift fuer Anorganische und Allgemeine Chemie'
_journal_page_first 96
_journal_page_last 100
_journal_volume 461
_journal_year 1980
_chemical_formula_sum 'H18 I6 O8 Te'
_chemical_name_systematic '(H7 O3)2 Te I6 (H2 O)2'
_space_group_IT_number 58
_symmetry_space_group_name_Hall '-P 2 2n'
_symmetry_space_group_name_H-M 'P n n m'
_cell_angle_alpha 90
_cell_angle_beta 90
_cell_angle_gamma 90
_cell_formula_units_Z 2
_cell_length_a 12.672
_cell_length_b 10.825
_cell_length_c 8.322
_cell_volume 1141.565
_citation_journal_id_ASTM ZAACAB
_cod_data_source_file Katryniok_ZAACAB_1980_901.cif
_cod_data_source_block H18I6O8Te1
_cod_original_formula_sum 'H18 I6 O8 Te1'
_cod_database_code 1527620

loop_
_symmetry_equiv_pos_as_xyz
x,y,z
-x,-y,z
x+1/2,-y+1/2,-z+1/2
-x+1/2,y+1/2,-z+1/2
-x,-y,-z
x,y,-z
-x-1/2,y-1/2,z-1/2
x-1/2,-y-1/2,z-1/2

loop_
_atom_site_label
_atom_site_type_symbol
_atom_site_fract_x
_atom_site_fract_y
_atom_site_fract_z
_atom_site_occupancy
_atom_site_U_iso_or_equiv
O2 O-2 0.066 0.026 0.251 0.5 0.0
I2 I-1 0.3997 0.1526 0.2488 1 0.0
Te1 Te+4 0.5 0 0 1 0.0
O3 O-2 0.364 0.618 0.5 1 0.0
I1 I-1 0.3148 -0.1638 0 1 0.0
O1 O-2 0.335 0.471 0 1 0.0
O4 O-2 0.151 0.359 0 1 0.0
